data_1553826
loop_
_publ_author_name
'Sun, Haiyu'
'Xu, Shiyan'
'Xing, Zhimin'
'Liu, Lin'
'Feng, Shangbiao'
'Fang, Bowen'
'Xie, Xingang'
'She, Xuegong'

_publ_section_title
;
 Rapid construction of complex tetracyclic frameworks via a
 gold(i)-catalyzed tandem 1,2-acyloxy migration/[3 + 2]
 cycloaddition/Friedel--Crafts type cyclization reaction of linear enynyl
 esters
;
_journal_issue 11
_journal_name_full 'Organic Chemistry Frontiers'
_journal_page_first 2109
_journal_paper_doi 10.1039/C7QO00511C
_journal_volume 4
_journal_year 2017
_chemical_formula_moiety 'C20 H26 O6'
_chemical_formula_sum 'C20 H26 O6'
_chemical_formula_weight 362.41
_space_group_crystal_system monoclinic
_space_group_IT_number 14
_space_group_name_Hall '-P 2ybc'
_space_group_name_H-M_alt 'P 1 21/c 1'
_atom_sites_solution_hydrogens geom
_atom_sites_solution_primary direct
_atom_sites_solution_secondary difmap
_audit_creation_date 2017-01-11
_audit_creation_method
;
Olex2 1.2
(compiled 2016.11.30 svn.r3356 for OlexSys, GUI svn.r5269)
;
_audit_update_record
;
2017-05-03 deposited with the CCDC.
2017-07-27 downloaded from the CCDC.
;
_cell_angle_alpha 90.00
_cell_angle_beta 103.741(5)
_cell_angle_gamma 90.00
_cell_formula_units_Z 8
_cell_length_a 10.2811(5)
_cell_length_b 28.3515(9)
_cell_length_c 12.9191(5)
_cell_measurement_reflns_used 1573
_cell_measurement_temperature 291.08(10)
_cell_measurement_theta_max 23.0960
_cell_measurement_theta_min 3.6870
_cell_volume 3657.9(3)
_computing_cell_refinement
;
CrysAlisPro, Agilent Technologies,
Version 1.171.36.28 (release 01-02-2013 CrysAlis171 .NET)
(compiled Feb  1 2013,16:14:44)
;
_computing_data_collection
;
CrysAlisPro, Agilent Technologies,
Version 1.171.36.28 (release 01-02-2013 CrysAlis171 .NET)
(compiled Feb  1 2013,16:14:44)
;
_computing_data_reduction
;
CrysAlisPro, Agilent Technologies,
Version 1.171.36.28 (release 01-02-2013 CrysAlis171 .NET)
(compiled Feb  1 2013,16:14:44)
;
_computing_molecular_graphics 'Olex2 (Dolomanov et al., 2009)'
_computing_publication_material 'Olex2 (Dolomanov et al., 2009)'
_computing_structure_refinement 'ShelXL (Sheldrick, 2015)'
_computing_structure_solution 'ShelXS (Sheldrick, 2008)'
_diffrn_ambient_temperature 291.08(10)
_diffrn_detector_area_resol_mean 16.0733
_diffrn_measured_fraction_theta_full 0.9973
_diffrn_measured_fraction_theta_max 0.8780
_diffrn_measurement_details
;
#__ type_ start__ end____ width___ exp.time_
  1 omega   -3.00   92.00   1.0000    8.0000
omega____ theta____ kappa____ phi______ frames
    -       22.7867   77.0000  150.0000 95

#__ type_ start__ end____ width___ exp.time_
  2 omega   56.00   82.00   1.0000    8.0000
omega____ theta____ kappa____ phi______ frames
    -       22.7867   77.0000  -60.0000 26

#__ type_ start__ end____ width___ exp.time_
  3 omega   63.00   95.00   1.0000    8.0000
omega____ theta____ kappa____ phi______ frames
    -       22.7867   77.0000 -120.0000 32

#__ type_ start__ end____ width___ exp.time_
  4 omega   -8.00   64.00   1.0000    8.0000
omega____ theta____ kappa____ phi______ frames
    -       22.7867   77.0000   60.0000 72
;
_diffrn_measurement_device_type 'SuperNova, Dual, Cu at zero, Eos'
_diffrn_measurement_method '\w scans'
_diffrn_orient_matrix_UB_11 -0.0068386000
_diffrn_orient_matrix_UB_12 -0.0114091000
_diffrn_orient_matrix_UB_13 0.0473082000
_diffrn_orient_matrix_UB_21 0.0704880000
_diffrn_orient_matrix_UB_22 0.0005192000
_diffrn_orient_matrix_UB_23 0.0198387000
_diffrn_orient_matrix_UB_31 -0.0051583000
_diffrn_orient_matrix_UB_32 0.0222606000
_diffrn_orient_matrix_UB_33 0.0237425000
_diffrn_radiation_monochromator mirror
_diffrn_radiation_type 'Mo K\a'
_diffrn_radiation_wavelength 0.7107
_diffrn_reflns_av_R_equivalents 0.0527
_diffrn_reflns_av_unetI/netI 0.1089
_diffrn_reflns_limit_h_max 12
_diffrn_reflns_limit_h_min -11
_diffrn_reflns_limit_k_max 17
_diffrn_reflns_limit_k_min -35
_diffrn_reflns_limit_l_max 14
_diffrn_reflns_limit_l_min -15
_diffrn_reflns_number 13777
_diffrn_reflns_theta_full 25.50
_diffrn_reflns_theta_max 26.02
_diffrn_reflns_theta_min 3.33
_diffrn_source 'SuperNova (Mo) X-ray Source'
_exptl_absorpt_coefficient_mu 0.096
_exptl_absorpt_correction_T_max 1.00000
_exptl_absorpt_correction_T_min 0.89946
_exptl_absorpt_correction_type multi-scan
_exptl_absorpt_process_details
;
CrysAlisPro, Agilent Technologies,
Version 1.171.36.28 (release 01-02-2013 CrysAlis171 .NET)
(compiled Feb  1 2013,16:14:44)
Empirical absorption correction using spherical harmonics,
 implemented in SCALE3 ABSPACK scaling algorithm.
;
_exptl_crystal_colour 'clear light colourless'
_exptl_crystal_colour_lustre clear
_exptl_crystal_colour_modifier light
_exptl_crystal_colour_primary colourless
_exptl_crystal_density_diffrn 1.316
_exptl_crystal_density_method 'not measured'
_exptl_crystal_description block
_exptl_crystal_F_000 1552
_exptl_crystal_size_max 0.25
_exptl_crystal_size_mid 0.24
_exptl_crystal_size_min 0.15
_refine_diff_density_max 0.251
_refine_diff_density_min -0.193
_refine_diff_density_rms 0.046
_refine_ls_extinction_method none
_refine_ls_goodness_of_fit_ref 1.026
_refine_ls_hydrogen_treatment constr
_refine_ls_matrix_type full
_refine_ls_number_parameters 484
_refine_ls_number_reflns 7182
_refine_ls_number_restraints 12
_refine_ls_restrained_S_all 1.028
_refine_ls_R_factor_all 0.1557
_refine_ls_R_factor_gt 0.0668
_refine_ls_shift/su_max 0.000
_refine_ls_shift/su_mean 0.000
_refine_ls_structure_factor_coef Fsqd
_refine_ls_weighting_details 'calc w=1/[\s^2^(Fo^2^)+(0.0455P)^2^+0.0000P] where P=(Fo^2^+2Fc^2^)/3'
_refine_ls_weighting_scheme calc
_refine_ls_wR_factor_gt 0.1262
_refine_ls_wR_factor_ref 0.1747
_reflns_number_gt 3263
_reflns_number_total 7182
_reflns_threshold_expression >2sigma(I)
_cod_data_source_file c7qo00511c2.cif
_cod_data_source_block sunhy_0111_1
_cod_original_cell_volume 3658.0(2)
_cod_database_code 1553826
_chemical_oxdiff_formula 'C H O N'
_reflns_odcompleteness_completeness 99.73
_reflns_odcompleteness_iscentric 1
_reflns_odcompleteness_theta 26.32
_olex2_refinement_description
;
1. Fixed Uiso
 At 1.2 times of:
  All C(H) groups, All C(H,H) groups, All C(H,H,H,H) groups
 At 1.5 times of:
  All C(H,H,H) groups
2. Uiso/Uaniso restraints and constraints
Uanis(O9) \\sim Ueq, Uanis(O9') \\sim Ueq: with sigma of 0.01 and sigma for
terminal atoms of 0.02
3. Others
 Fixed Sof: H27A(0.85) H27B(0.85) H27C(0.15) H27D(0.15) H28A(0.85) H28B(0.85)
 H28C(0.15) H28D(0.15) O9(0.77) O9'(0.23)
4.a Ternary CH refined with riding coordinates:
 C31(H31), C11(H11)
4.b Secondary CH2 refined with riding coordinates:
 C27(H27A,H27B), C27(H27C,H27D), C28(H28A,H28B), C28(H28C,H28D), C30(H30A,
 H30B), C32(H32A,H32B), C33(H33A,H33B), C34(H34A,H34B), C35(H35A,H35B), C7(H7A,
 H7B), C8(H8A,H8B), C10(H10A,H10B), C12(H12A,H12B), C13(H13A,H13B), C14(H14A,
 H14B), C15(H15A,H15B)
4.c Aromatic/amide H refined with riding coordinates:
 C23(H23), C25(H25), C3(H3), C5(H5)
4.d Idealised Me refined as rotating group:
 C38(H38A,H38B,H38C), C39(H39A,H39B,H39C), C40(H40A,H40B,H40C), C17(H17A,H17B,
 H17C), C18(H18A,H18B,H18C), C20(H20A,H20B,H20C)
;
_olex2_date_sample_data_collection 2017-01-11
_olex2_submission_special_instructions 'No special instructions were received'

loop_
_space_group_symop_id
_space_group_symop_operation_xyz
1 'x, y, z'
2 '-x, y+1/2, -z+1/2'
3 '-x, -y, -z'
4 'x, -y-1/2, z-1/2'

loop_
_atom_site_label
_atom_site_type_symbol
_atom_site_fract_x
_atom_site_fract_y
_atom_site_fract_z
_atom_site_U_iso_or_equiv
_atom_site_adp_type
_atom_site_occupancy
_atom_site_calc_flag
_atom_site_disorder_assembly
_atom_site_disorder_group
_atom_site_refinement_flags_posn
_atom_site_refinement_flags_adp
O7 O 0.6960(3) 0.34810(8) 0.33581(18) 0.0604(7) Uani 1 d . . . .
O8 O 0.5393(3) 0.19840(10) 0.2000(3) 0.0971(10) Uani 1 d . . . .
O10 O 0.5389(2) 0.42028(8) 0.22199(18) 0.0514(6) Uani 1 d . . . .
O11 O 0.6116(2) 0.53882(8) 0.32791(18) 0.0553(7) Uani 1 d C . . .
O12 O 0.7529(3) 0.44789(9) 0.46244(18) 0.0696(8) Uani 1 d C . . .
C21 C 0.5796(3) 0.34318(12) 0.1573(3) 0.0447(9) Uani 1 d . . . .
C22 C 0.6299(3) 0.32009(12) 0.2550(3) 0.0489(9) Uani 1 d . . . .
C23 C 0.6139(4) 0.27252(13) 0.2657(3) 0.0618(11) Uani 1 d . . . .
H23 H 0.6462 0.2581 0.3314 0.074 Uiso 1 calc . . R .
C24 C 0.5495(4) 0.24597(14) 0.1785(4) 0.0679(12) Uani 1 d . . . .
C25 C 0.5020(4) 0.26666(15) 0.0824(4) 0.0706(12) Uani 1 d . . . .
H25 H 0.4603 0.2486 0.0239 0.085 Uiso 1 calc . . R .
C26 C 0.5162(4) 0.31559(14) 0.0716(3) 0.0569(10) Uani 1 d C . . .
C27 C 0.4619(5) 0.33737(16) -0.0354(3) 0.0854(15) Uani 1 d . . . .
H27A H 0.4786 0.3163 -0.0901 0.102 Uiso 0.85 calc A 1 R .
H27B H 0.3657 0.3410 -0.0467 0.102 Uiso 0.85 calc A 1 R .
H27C H 0.5244 0.3323 -0.0799 0.102 Uiso 0.15 calc A 2 R .
H27D H 0.3780 0.3222 -0.0694 0.102 Uiso 0.15 calc A 2 R .
C28 C 0.5079(6) 0.41132(16) 0.0375(3) 0.0911(17) Uani 1 d . . . .
H28A H 0.4148 0.4119 0.0412 0.109 Uiso 0.85 calc B 1 R .
H28B H 0.5330 0.4432 0.0231 0.109 Uiso 0.85 calc B 1 R .
H28C H 0.4510 0.4362 0.0536 0.109 Uiso 0.15 calc B 2 R .
H28D H 0.5694 0.4265 0.0015 0.109 Uiso 0.15 calc B 2 R .
C29 C 0.5940(3) 0.39560(12) 0.1453(3) 0.0475(9) Uani 1 d C . . .
C30 C 0.7392(3) 0.41206(12) 0.1619(3) 0.0536(9) Uani 1 d . . . .
H30A H 0.7556 0.4235 0.0954 0.064 Uiso 1 calc C . R .
H30B H 0.8001 0.3862 0.1872 0.064 Uiso 1 calc . . R .
C31 C 0.7608(3) 0.45180(11) 0.2447(2) 0.0429(8) Uani 1 d C . . .
H31 H 0.8307 0.4415 0.3062 0.051 Uiso 1 calc . . R .
C32 C 0.8084(3) 0.49749(12) 0.2028(3) 0.0523(9) Uani 1 d . . . .
H32A H 0.7419 0.5074 0.1399 0.063 Uiso 1 calc C . R .
H32B H 0.8908 0.4912 0.1812 0.063 Uiso 1 calc . . R .
C33 C 0.8328(4) 0.53818(13) 0.2833(3) 0.0594(10) Uani 1 d C . . .
H33A H 0.8738 0.5255 0.3532 0.071 Uiso 1 calc . . R .
H33B H 0.8963 0.5599 0.2643 0.071 Uiso 1 calc . . R .
C34 C 0.7090(4) 0.56556(13) 0.2906(3) 0.0589(10) Uani 1 d . . . .
H34A H 0.7360 0.5922 0.3379 0.071 Uiso 1 calc C . R .
H34B H 0.6674 0.5780 0.2206 0.071 Uiso 1 calc . . R .
C35 C 0.5522(3) 0.50179(11) 0.2578(3) 0.0490(9) Uani 1 d . . . .
H35A H 0.5488 0.5112 0.1850 0.059 Uiso 1 calc C . R .
H35B H 0.4609 0.4971 0.2640 0.059 Uiso 1 calc . . R .
C36 C 0.6283(3) 0.45489(11) 0.2806(2) 0.0372(8) Uani 1 d C . . .
C37 C 0.6460(4) 0.44448(12) 0.3994(3) 0.0514(9) Uani 1 d . . . .
C38 C 0.5223(4) 0.43046(16) 0.4351(3) 0.0876(14) Uani 1 d C . . .
H38A H 0.5474 0.4189 0.5069 0.131 Uiso 1 calc . . GR .
H38B H 0.4756 0.4062 0.3891 0.131 Uiso 1 calc . . GR .
H38C H 0.4649 0.4574 0.4321 0.131 Uiso 1 calc . . GR .
C39 C 0.7616(4) 0.32596(14) 0.4341(3) 0.0723(12) Uani 1 d . . . .
H39A H 0.8269 0.3039 0.4212 0.108 Uiso 1 calc . . GR .
H39B H 0.6966 0.3096 0.4631 0.108 Uiso 1 calc . . GR .
H39C H 0.8053 0.3495 0.4836 0.108 Uiso 1 calc . . GR .
C40 C 0.4799(5) 0.16873(16) 0.1136(5) 0.119(2) Uani 1 d . . . .
H40A H 0.5336 0.1688 0.0622 0.178 Uiso 1 calc . . GR .
H40B H 0.3917 0.1801 0.0809 0.178 Uiso 1 calc . . GR .
H40C H 0.4740 0.1372 0.1391 0.178 Uiso 1 calc . . GR .
O9 O 0.5205(5) 0.38243(19) -0.0461(3) 0.0790(14) Uani 0.77 d C 1 . U
O9' O 0.4394(16) 0.3886(6) -0.0264(14) 0.082(5) Uani 0.23 d C 2 . U
O1 O 0.8112(3) 0.61782(9) 0.54777(17) 0.0653(8) Uani 1 d . . . .
O2 O 0.7966(3) 0.45047(8) 0.8374(2) 0.0732(8) Uani 1 d . . . .
O3 O 0.8790(2) 0.61033(8) 0.94022(17) 0.0579(7) Uani 1 d . . . .
O4 O 0.9956(2) 0.66149(7) 0.80531(16) 0.0426(6) Uani 1 d . . . .
O5 O 1.0692(3) 0.78573(8) 0.85821(18) 0.0615(7) Uani 1 d . . . .
O6 O 0.9499(3) 0.72288(10) 1.02380(18) 0.0786(9) Uani 1 d . . . .
C1 C 0.8640(3) 0.58975(11) 0.7614(2) 0.0405(8) Uani 1 d . . . .
C2 C 0.8629(3) 0.57539(12) 0.8652(3) 0.0454(9) Uani 1 d . . . .
C3 C 0.8444(3) 0.52850(12) 0.8879(3) 0.0514(9) Uani 1 d . . . .
H3 H 0.8486 0.5191 0.9576 0.062 Uiso 1 calc . . R .
C4 C 0.8198(3) 0.49568(12) 0.8066(3) 0.0505(9) Uani 1 d . . . .
C5 C 0.8197(3) 0.50851(13) 0.7042(3) 0.0501(9) Uani 1 d . . . .
H5 H 0.8059 0.4861 0.6502 0.060 Uiso 1 calc . . R .
C6 C 0.8409(3) 0.55597(12) 0.6823(2) 0.0469(9) Uani 1 d . . . .
C7 C 0.8377(4) 0.56930(13) 0.5686(2) 0.0599(11) Uani 1 d . . . .
H7A H 0.9233 0.5615 0.5537 0.072 Uiso 1 calc . . R .
H7B H 0.7694 0.5508 0.5211 0.072 Uiso 1 calc . . R .
C8 C 0.9040(4) 0.64498(13) 0.6239(2) 0.0573(10) Uani 1 d . . . .
H8A H 0.8981 0.6777 0.6017 0.069 Uiso 1 calc . . R .
H8B H 0.9941 0.6341 0.6265 0.069 Uiso 1 calc . . R .
C9 C 0.8772(3) 0.64136(12) 0.7343(2) 0.0437(9) Uani 1 d . . . .
C10 C 0.7587(3) 0.67164(12) 0.7485(3) 0.0551(10) Uani 1 d . . . .
H10A H 0.7010 0.6794 0.6797 0.066 Uiso 1 calc . . R .
H10B H 0.7064 0.6547 0.7897 0.066 Uiso 1 calc . . R .
C11 C 0.8174(3) 0.71649(11) 0.8069(2) 0.0434(8) Uani 1 d . . . .
H11 H 0.7807 0.7197 0.8700 0.052 Uiso 1 calc . . R .
C12 C 0.7802(4) 0.76095(12) 0.7395(3) 0.0570(10) Uani 1 d . . . .
H12A H 0.8159 0.7583 0.6767 0.068 Uiso 1 calc . . R .
H12B H 0.6834 0.7626 0.7157 0.068 Uiso 1 calc . . R .
C13 C 0.8310(4) 0.80670(13) 0.7972(3) 0.0763(13) Uani 1 d . . . .
H13A H 0.7754 0.8324 0.7621 0.092 Uiso 1 calc . . R .
H13B H 0.8193 0.8047 0.8694 0.092 Uiso 1 calc . . R .
C14 C 0.9746(4) 0.81871(13) 0.8025(3) 0.0741(13) Uani 1 d . . . .
H14A H 0.9860 0.8215 0.7303 0.089 Uiso 1 calc . . R .
H14B H 0.9940 0.8493 0.8363 0.089 Uiso 1 calc . . R .
C15 C 1.0617(3) 0.74092(12) 0.8087(3) 0.0513(9) Uani 1 d . . . .
H15A H 1.1508 0.7273 0.8230 0.062 Uiso 1 calc . . R .
H15B H 1.0312 0.7450 0.7322 0.062 Uiso 1 calc . . R .
C16 C 0.9685(3) 0.70655(11) 0.8458(2) 0.0388(8) Uani 1 d . . . .
C17 C 0.8895(4) 0.59718(14) 1.0483(2) 0.0644(11) Uani 1 d . . . .
H17A H 0.9015 0.6249 1.0922 0.097 Uiso 1 calc . . GR .
H17B H 0.9648 0.5765 1.0715 0.097 Uiso 1 calc . . GR .
H17C H 0.8091 0.5812 1.0540 0.097 Uiso 1 calc . . GR .
C18 C 0.7508(5) 0.41668(13) 0.7568(4) 0.0917(16) Uani 1 d . . . .
H18A H 0.7331 0.3875 0.7885 0.137 Uiso 1 calc . . GR .
H18B H 0.8181 0.4117 0.7175 0.137 Uiso 1 calc . . GR .
H18C H 0.6702 0.4278 0.7094 0.137 Uiso 1 calc . . GR .
C19 C 1.0135(4) 0.70445(12) 0.9678(3) 0.0475(9) Uani 1 d . . . .
C20 C 1.1441(4) 0.68008(14) 1.0160(3) 0.0663(11) Uani 1 d . . . .
H20A H 1.1666 0.6847 1.0917 0.099 Uiso 1 calc . . GR .
H20B H 1.2136 0.6931 0.9863 0.099 Uiso 1 calc . . GR .
H20C H 1.1355 0.6470 1.0005 0.099 Uiso 1 calc . . GR .

loop_
_atom_site_aniso_label
_atom_site_aniso_U_11
_atom_site_aniso_U_22
_atom_site_aniso_U_33
_atom_site_aniso_U_23
_atom_site_aniso_U_13
_atom_site_aniso_U_12
O7 0.0705(17) 0.0548(15) 0.0464(14) 0.0027(13) -0.0051(13) 0.0019(14)
O8 0.101(2) 0.0511(18) 0.146(3) -0.009(2) 0.042(2) -0.0197(18)
O10 0.0371(13) 0.0524(14) 0.0623(15) -0.0181(13) 0.0071(12) 0.0002(12)
O11 0.0683(17) 0.0405(13) 0.0599(15) -0.0058(13) 0.0209(14) 0.0012(13)
O12 0.086(2) 0.0780(19) 0.0379(13) 0.0017(14) 0.0014(14) -0.0054(17)
C21 0.042(2) 0.0421(19) 0.048(2) -0.0089(18) 0.0062(17) 0.0031(18)
C22 0.045(2) 0.046(2) 0.055(2) -0.0014(19) 0.0098(19) 0.0006(19)
C23 0.060(3) 0.050(2) 0.077(3) 0.002(2) 0.019(2) 0.000(2)
C24 0.059(3) 0.047(2) 0.104(3) -0.002(3) 0.032(3) -0.004(2)
C25 0.060(3) 0.063(3) 0.089(3) -0.035(3) 0.020(3) -0.010(2)
C26 0.045(2) 0.059(2) 0.063(2) -0.016(2) 0.006(2) 0.004(2)
C27 0.097(4) 0.077(3) 0.066(3) -0.022(3) -0.013(3) -0.003(3)
C28 0.130(4) 0.072(3) 0.051(3) -0.006(2) -0.020(3) 0.020(3)
C29 0.053(2) 0.047(2) 0.0369(18) -0.0034(18) 0.0013(17) 0.0071(19)
C30 0.064(2) 0.044(2) 0.060(2) -0.0038(19) 0.029(2) 0.003(2)
C31 0.0394(19) 0.047(2) 0.0418(18) 0.0059(17) 0.0086(16) 0.0089(18)
C32 0.053(2) 0.058(2) 0.046(2) -0.0039(19) 0.0138(18) -0.010(2)
C33 0.067(3) 0.054(2) 0.060(2) -0.011(2) 0.020(2) -0.015(2)
C34 0.082(3) 0.045(2) 0.050(2) -0.0014(19) 0.017(2) -0.007(2)
C35 0.042(2) 0.042(2) 0.064(2) -0.0051(19) 0.0141(18) 0.0053(18)
C36 0.0372(18) 0.0358(18) 0.0376(17) -0.0043(15) 0.0067(15) -0.0002(16)
C37 0.068(3) 0.044(2) 0.044(2) 0.0023(18) 0.019(2) -0.001(2)
C38 0.097(3) 0.096(3) 0.087(3) 0.019(3) 0.056(3) 0.005(3)
C39 0.072(3) 0.084(3) 0.056(2) 0.021(2) 0.004(2) 0.011(2)
C40 0.133(5) 0.066(3) 0.184(6) -0.052(4) 0.093(4) -0.034(3)
O9 0.105(3) 0.084(3) 0.040(2) 0.000(2) 0.002(2) 0.010(3)
O9' 0.095(8) 0.071(8) 0.061(8) 0.003(6) -0.017(7) 0.000(8)
O1 0.085(2) 0.0651(17) 0.0371(13) 0.0013(13) -0.0020(14) -0.0115(16)
O2 0.088(2) 0.0429(15) 0.0747(17) 0.0055(14) -0.0090(16) -0.0093(15)
O3 0.0830(18) 0.0554(16) 0.0355(12) -0.0069(12) 0.0144(13) -0.0084(14)
O4 0.0374(12) 0.0445(13) 0.0414(12) -0.0088(11) 0.0005(10) 0.0029(11)
O5 0.0772(18) 0.0485(15) 0.0515(14) -0.0036(13) 0.0010(14) -0.0099(15)
O6 0.099(2) 0.102(2) 0.0372(13) -0.0057(15) 0.0195(15) 0.0314(19)
C1 0.0402(19) 0.043(2) 0.0364(17) -0.0031(16) 0.0060(16) -0.0027(17)
C2 0.042(2) 0.051(2) 0.0409(19) -0.0057(18) 0.0064(17) 0.0022(18)
C3 0.058(2) 0.050(2) 0.0428(19) 0.0039(19) 0.0046(18) -0.002(2)
C4 0.049(2) 0.040(2) 0.057(2) 0.0016(19) 0.0017(19) 0.0025(18)
C5 0.046(2) 0.050(2) 0.048(2) -0.0117(19) -0.0002(18) 0.0021(19)
C6 0.046(2) 0.050(2) 0.0390(18) -0.0042(18) -0.0006(17) 0.0029(19)
C7 0.074(3) 0.065(3) 0.039(2) -0.009(2) 0.0114(19) -0.011(2)
C8 0.074(3) 0.058(2) 0.0373(19) 0.0003(18) 0.0074(19) -0.015(2)
C9 0.043(2) 0.048(2) 0.0384(18) 0.0001(17) 0.0057(16) -0.0055(18)
C10 0.044(2) 0.053(2) 0.065(2) 0.005(2) 0.0052(19) 0.0055(19)
C11 0.0424(19) 0.052(2) 0.0372(18) 0.0035(17) 0.0129(16) 0.0071(18)
C12 0.054(2) 0.051(2) 0.060(2) 0.006(2) 0.002(2) 0.007(2)
C13 0.090(3) 0.053(3) 0.079(3) -0.002(2) 0.005(3) 0.020(3)
C14 0.103(4) 0.044(2) 0.065(3) 0.008(2) 0.000(3) 0.003(3)
C15 0.056(2) 0.050(2) 0.048(2) -0.0041(19) 0.0119(19) 0.001(2)
C16 0.046(2) 0.0349(18) 0.0375(17) -0.0029(15) 0.0128(16) 0.0007(17)
C17 0.079(3) 0.078(3) 0.0361(19) -0.002(2) 0.015(2) -0.004(2)
C18 0.113(4) 0.039(2) 0.102(3) 0.000(2) -0.017(3) -0.005(3)
C19 0.057(2) 0.049(2) 0.0352(18) -0.0030(18) 0.0080(18) -0.003(2)
C20 0.065(3) 0.075(3) 0.048(2) 0.003(2) -0.008(2) 0.005(2)

loop_
_atom_type_symbol
_atom_type_description
_atom_type_scat_dispersion_real
_atom_type_scat_dispersion_imag
_atom_type_scat_source
C C 0.0033 0.0016 'International Tables Vol C Tables 4.2.6.8 and 6.1.1.4'
H H 0.0000 0.0000 'International Tables Vol C Tables 4.2.6.8 and 6.1.1.4'
O O 0.0106 0.0060 'International Tables Vol C Tables 4.2.6.8 and 6.1.1.4'

loop_
_geom_angle_atom_site_label_1
_geom_angle_atom_site_label_2
_geom_angle_atom_site_label_3
_geom_angle
C22 O7 C39 118.0(3)
C24 O8 C40 117.3(4)
C36 O10 C29 113.0(2)
C35 O11 C34 113.9(3)
C22 C21 C29 121.9(3)
C26 C21 C22 117.2(3)
C26 C21 C29 120.9(3)
O7 C22 C21 115.3(3)
O7 C22 C23 123.2(3)
C23 C22 C21 121.4(3)
C22 C23 H23 120.1
C22 C23 C24 119.9(4)
C24 C23 H23 120.1
C23 C24 O8 114.2(4)
C25 C24 O8 125.3(4)
C25 C24 C23 120.6(4)
C24 C25 H25 120.2
C24 C25 C26 119.7(4)
C26 C25 H25 120.2
C21 C26 C25 121.2(4)
C21 C26 C27 120.5(3)
C25 C26 C27 118.3(4)
C26 C27 H27A 109.1
C26 C27 H27B 109.1
C26 C27 H27C 109.4
C26 C27 H27D 109.4
H27A C27 H27B 107.8
H27A C27 H27C 38.7
H27A C27 H27D 72.0
H27B C27 H27C 136.2
H27B C27 H27D 38.3
H27C C27 H27D 108.0
O9 C27 C26 112.6(3)
O9 C27 H27A 109.1
O9 C27 H27B 109.1
O9 C27 H27C 73.9
O9 C27 H27D 134.5
O9 C27 O9' 37.8(7)
O9' C27 C26 111.3(7)
O9' C27 H27A 136.0
O9' C27 H27B 74.6
O9' C27 H27C 109.4
O9' C27 H27D 109.4
H28A C28 H28B 107.7
H28A C28 H28C 47.5
H28A C28 H28D 141.3
H28B C28 H28C 64.2
H28B C28 H28D 42.4
H28C C28 H28D 106.0
C29 C28 H28A 108.9
C29 C28 H28B 108.9
C29 C28 H28C 105.3
C29 C28 H28D 105.3
O9 C28 H28A 108.9
O9 C28 H28B 108.9
O9 C28 H28C 140.4
O9 C28 H28D 72.4
O9 C28 C29 113.4(4)
O9' C28 H28A 66.4
O9' C28 H28B 122.1
O9' C28 H28C 105.3
O9' C28 H28D 105.3
O9' C28 C29 127.9(9)
O9' C28 O9 42.5(9)
O10 C29 C21 110.2(3)
O10 C29 C28 104.4(3)
O10 C29 C30 106.6(2)
C21 C29 C28 109.4(3)
C21 C29 C30 113.8(3)
C28 C29 C30 111.9(4)
C29 C30 H30A 110.3
C29 C30 H30B 110.3
C29 C30 C31 107.2(3)
H30A C30 H30B 108.5
C31 C30 H30A 110.3
C31 C30 H30B 110.3
C30 C31 H31 107.7
C30 C31 C36 105.1(3)
C32 C31 C30 112.4(3)
C32 C31 H31 107.7
C32 C31 C36 116.0(3)
C36 C31 H31 107.7
C31 C32 H32A 108.7
C31 C32 H32B 108.7
C31 C32 C33 114.3(3)
H32A C32 H32B 107.6
C33 C32 H32A 108.7
C33 C32 H32B 108.7
C32 C33 H33A 108.5
C32 C33 H33B 108.5
H33A C33 H33B 107.5
C34 C33 C32 115.0(3)
C34 C33 H33A 108.5
C34 C33 H33B 108.5
O11 C34 C33 114.6(3)
O11 C34 H34A 108.6
O11 C34 H34B 108.6
C33 C34 H34A 108.6
C33 C34 H34B 108.6
H34A C34 H34B 107.6
O11 C35 H35A 108.9
O11 C35 H35B 108.9
O11 C35 C36 113.3(2)
H35A C35 H35B 107.7
C36 C35 H35A 108.9
C36 C35 H35B 108.9
O10 C36 C31 107.7(2)
O10 C36 C35 105.0(2)
O10 C36 C37 107.8(3)
C35 C36 C31 116.0(3)
C37 C36 C31 112.8(3)
C37 C36 C35 107.0(3)
O12 C37 C36 122.2(3)
O12 C37 C38 121.0(3)
C38 C37 C36 116.8(3)
C37 C38 H38A 109.5
C37 C38 H38B 109.5
C37 C38 H38C 109.5
H38A C38 H38B 109.5
H38A C38 H38C 109.5
H38B C38 H38C 109.5
O7 C39 H39A 109.5
O7 C39 H39B 109.5
O7 C39 H39C 109.5
H39A C39 H39B 109.5
H39A C39 H39C 109.5
H39B C39 H39C 109.5
O8 C40 H40A 109.5
O8 C40 H40B 109.5
O8 C40 H40C 109.5
H40A C40 H40B 109.5
H40A C40 H40C 109.5
H40B C40 H40C 109.5
C28 O9 C27 109.5(4)
C28 O9' C27 121.8(12)
C7 O1 C8 109.1(3)
C4 O2 C18 117.9(3)
C2 O3 C17 118.3(3)
C16 O4 C9 111.9(2)
C15 O5 C14 113.9(3)
C2 C1 C9 121.5(3)
C6 C1 C2 117.8(3)
C6 C1 C9 120.5(3)
O3 C2 C1 116.1(3)
O3 C2 C3 123.0(3)
C3 C2 C1 120.9(3)
C2 C3 H3 120.2
C4 C3 C2 119.7(3)
C4 C3 H3 120.2
O2 C4 C3 114.8(3)
C5 C4 O2 124.4(3)
C5 C4 C3 120.8(3)
C4 C5 H5 120.5
C4 C5 C6 119.0(3)
C6 C5 H5 120.5
C1 C6 C5 121.6(3)
C1 C6 C7 120.5(3)
C5 C6 C7 117.9(3)
O1 C7 C6 112.8(3)
O1 C7 H7A 109.0
O1 C7 H7B 109.0
C6 C7 H7A 109.0
C6 C7 H7B 109.0
H7A C7 H7B 107.8
O1 C8 H8A 109.3
O1 C8 H8B 109.3
O1 C8 C9 111.8(3)
H8A C8 H8B 107.9
C9 C8 H8A 109.3
C9 C8 H8B 109.3
O4 C9 C1 109.8(3)
O4 C9 C8 104.7(3)
O4 C9 C10 105.9(3)
C1 C9 C8 109.2(3)
C1 C9 C10 113.2(3)
C8 C9 C10 113.6(3)
C9 C10 H10A 110.3
C9 C10 H10B 110.3
H10A C10 H10B 108.6
C11 C10 C9 107.0(3)
C11 C10 H10A 110.3
C11 C10 H10B 110.3
C10 C11 H11 107.7
C10 C11 C12 112.9(3)
C10 C11 C16 105.0(3)
C12 C11 H11 107.7
C12 C11 C16 115.7(3)
C16 C11 H11 107.7
C11 C12 H12A 108.7
C11 C12 H12B 108.7
H12A C12 H12B 107.6
C13 C12 C11 114.4(3)
C13 C12 H12A 108.7
C13 C12 H12B 108.7
C12 C13 H13A 108.3
C12 C13 H13B 108.3
H13A C13 H13B 107.4
C14 C13 C12 115.8(4)
C14 C13 H13A 108.3
C14 C13 H13B 108.3
O5 C14 C13 115.0(3)
O5 C14 H14A 108.5
O5 C14 H14B 108.5
C13 C14 H14A 108.5
C13 C14 H14B 108.5
H14A C14 H14B 107.5
O5 C15 H15A 108.8
O5 C15 H15B 108.8
O5 C15 C16 113.8(3)
H15A C15 H15B 107.7
C16 C15 H15A 108.8
C16 C15 H15B 108.8
O4 C16 C11 108.2(2)
O4 C16 C15 105.3(2)
O4 C16 C19 107.6(3)
C15 C16 C11 116.2(3)
C15 C16 C19 106.8(3)
C19 C16 C11 112.1(3)
O3 C17 H17A 109.5
O3 C17 H17B 109.5
O3 C17 H17C 109.5
H17A C17 H17B 109.5
H17A C17 H17C 109.5
H17B C17 H17C 109.5
O2 C18 H18A 109.5
O2 C18 H18B 109.5
O2 C18 H18C 109.5
H18A C18 H18B 109.5
H18A C18 H18C 109.5
H18B C18 H18C 109.5
O6 C19 C16 121.7(3)
O6 C19 C20 120.6(3)
C20 C19 C16 117.6(3)
C19 C20 H20A 109.5
C19 C20 H20B 109.5
C19 C20 H20C 109.5
H20A C20 H20B 109.5
H20A C20 H20C 109.5
H20B C20 H20C 109.5

loop_
_geom_bond_atom_site_label_1
_geom_bond_atom_site_label_2
_geom_bond_distance
O7 C22 1.359(4)
O7 C39 1.433(4)
O8 C24 1.386(4)
O8 C40 1.416(5)
O10 C29 1.435(4)
O10 C36 1.431(3)
O11 C34 1.428(4)
O11 C35 1.426(4)
O12 C37 1.206(4)
C21 C22 1.407(4)
C21 C26 1.386(4)
C21 C29 1.505(4)
C22 C23 1.370(5)
C23 H23 0.9300
C23 C24 1.386(5)
C24 C25 1.355(5)
C25 H25 0.9300
C25 C26 1.405(5)
C26 C27 1.496(5)
C27 H27A 0.9700
C27 H27B 0.9700
C27 H27C 0.9700
C27 H27D 0.9700
C27 O9 1.433(6)
C27 O9' 1.479(18)
C28 H28A 0.9700
C28 H28B 0.9700
C28 H28C 0.9700
C28 H28D 0.9700
C28 C29 1.529(5)
C28 O9 1.385(6)
C28 O9' 1.148(16)
C29 C30 1.530(5)
C30 H30A 0.9700
C30 H30B 0.9700
C30 C31 1.533(4)
C31 H31 0.9800
C31 C32 1.529(4)
C31 C36 1.542(4)
C32 H32A 0.9700
C32 H32B 0.9700
C32 C33 1.533(4)
C33 H33A 0.9700
C33 H33B 0.9700
C33 C34 1.513(5)
C34 H34A 0.9700
C34 H34B 0.9700
C35 H35A 0.9700
C35 H35B 0.9700
C35 C36 1.535(4)
C36 C37 1.532(4)
C37 C38 1.505(5)
C38 H38A 0.9600
C38 H38B 0.9600
C38 H38C 0.9600
C39 H39A 0.9600
C39 H39B 0.9600
C39 H39C 0.9600
C40 H40A 0.9600
C40 H40B 0.9600
C40 H40C 0.9600
O1 C7 1.416(4)
O1 C8 1.422(4)
O2 C4 1.380(4)
O2 C18 1.411(4)
O3 C2 1.369(4)
O3 C17 1.424(4)
O4 C9 1.456(3)
O4 C16 1.433(3)
O5 C14 1.416(4)
O5 C15 1.416(4)
O6 C19 1.204(4)
C1 C2 1.403(4)
C1 C6 1.379(4)
C1 C9 1.518(4)
C2 C3 1.384(4)
C3 H3 0.9300
C3 C4 1.381(4)
C4 C5 1.371(5)
C5 H5 0.9300
C5 C6 1.403(5)
C6 C7 1.510(4)
C7 H7A 0.9700
C7 H7B 0.9700
C8 H8A 0.9700
C8 H8B 0.9700
C8 C9 1.519(4)
C9 C10 1.537(4)
C10 H10A 0.9700
C10 H10B 0.9700
C10 C11 1.528(4)
C11 H11 0.9800
C11 C12 1.528(4)
C11 C16 1.541(4)
C12 H12A 0.9700
C12 H12B 0.9700
C12 C13 1.525(5)
C13 H13A 0.9700
C13 H13B 0.9700
C13 C14 1.501(5)
C14 H14A 0.9700
C14 H14B 0.9700
C15 H15A 0.9700
C15 H15B 0.9700
C15 C16 1.522(4)
C16 C19 1.534(4)
C17 H17A 0.9600
C17 H17B 0.9600
C17 H17C 0.9600
C18 H18A 0.9600
C18 H18B 0.9600
C18 H18C 0.9600
C19 C20 1.507(5)
C20 H20A 0.9600
C20 H20B 0.9600
C20 H20C 0.9600

loop_
_geom_torsion_atom_site_label_1
_geom_torsion_atom_site_label_2
_geom_torsion_atom_site_label_3
_geom_torsion_atom_site_label_4
_geom_torsion
O7 C22 C23 C24 -177.6(3)
O8 C24 C25 C26 178.6(4)
O10 C29 C30 C31 -6.1(3)
O10 C36 C37 O12 139.9(3)
O10 C36 C37 C38 -41.2(4)
O11 C35 C36 O10 166.4(3)
O11 C35 C36 C31 -74.9(4)
O11 C35 C36 C37 51.9(4)
C21 C22 C23 C24 1.4(6)
C21 C26 C27 O9 19.7(6)
C21 C26 C27 O9' -21.2(10)
C21 C29 C30 C31 -127.8(3)
C22 C21 C26 C25 0.5(6)
C22 C21 C26 C27 -179.1(4)
C22 C21 C29 O10 -55.3(4)
C22 C21 C29 C28 -169.6(4)
C22 C21 C29 C30 64.4(5)
C22 C23 C24 O8 -179.7(3)
C22 C23 C24 C25 0.0(6)
C23 C24 C25 C26 -1.1(7)
C24 C25 C26 C21 0.8(6)
C24 C25 C26 C27 -179.6(4)
C25 C26 C27 O9 -159.9(4)
C25 C26 C27 O9' 159.2(8)
C26 C21 C22 O7 177.4(3)
C26 C21 C22 C23 -1.6(5)
C26 C21 C29 O10 125.0(3)
C26 C21 C29 C28 10.7(5)
C26 C21 C29 C30 -115.3(4)
C26 C27 O9 C28 -53.3(6)
C26 C27 O9' C28 34(2)
C28 C29 C30 C31 107.6(3)
C29 O10 C36 C31 -3.3(3)
C29 O10 C36 C35 120.8(3)
C29 O10 C36 C37 -125.3(3)
C29 C21 C22 O7 -2.3(5)
C29 C21 C22 C23 178.7(3)
C29 C21 C26 C25 -179.8(3)
C29 C21 C26 C27 0.6(6)
C29 C28 O9 C27 68.7(6)
C29 C28 O9' C27 -25(2)
C29 C30 C31 C32 -122.9(3)
C29 C30 C31 C36 4.1(3)
C30 C31 C32 C33 -179.4(3)
C30 C31 C36 O10 -0.7(3)
C30 C31 C36 C35 -117.9(3)
C30 C31 C36 C37 118.2(3)
C31 C32 C33 C34 -82.6(4)
C31 C36 C37 O12 21.1(5)
C31 C36 C37 C38 -160.0(3)
C32 C31 C36 O10 124.1(3)
C32 C31 C36 C35 6.8(4)
C32 C31 C36 C37 -117.1(3)
C32 C33 C34 O11 63.9(4)
C34 O11 C35 C36 89.9(3)
C35 O11 C34 C33 -65.3(4)
C35 C36 C37 O12 -107.6(4)
C35 C36 C37 C38 71.3(4)
C36 O10 C29 C21 129.9(3)
C36 O10 C29 C28 -112.7(3)
C36 O10 C29 C30 5.9(3)
C36 C31 C32 C33 59.8(4)
C39 O7 C22 C21 -173.6(3)
C39 O7 C22 C23 5.4(5)
C40 O8 C24 C23 -177.3(4)
C40 O8 C24 C25 3.0(6)
O9 C27 O9' C28 -65.5(15)
O9 C28 C29 O10 -163.6(4)
O9 C28 C29 C21 -45.6(6)
O9 C28 C29 C30 81.4(5)
O9 C28 O9' C27 58.7(14)
O9' C27 O9 C28 42.8(10)
O9' C28 C29 O10 -116.6(14)
O9' C28 C29 C21 1.4(15)
O9' C28 C29 C30 128.5(14)
O9' C28 O9 C27 -52.6(13)
O1 C8 C9 O4 167.4(3)
O1 C8 C9 C1 49.9(4)
O1 C8 C9 C10 -77.5(4)
O2 C4 C5 C6 178.2(3)
O3 C2 C3 C4 175.6(3)
O4 C9 C10 C11 14.4(3)
O4 C16 C19 O6 -140.8(3)
O4 C16 C19 C20 41.7(4)
O5 C15 C16 O4 -168.2(2)
O5 C15 C16 C11 72.1(4)
O5 C15 C16 C19 -53.9(4)
C1 C2 C3 C4 -3.4(5)
C1 C6 C7 O1 -21.7(5)
C1 C9 C10 C11 134.8(3)
C2 C1 C6 C5 -1.4(5)
C2 C1 C6 C7 178.7(3)
C2 C1 C9 O4 54.1(4)
C2 C1 C9 C8 168.4(3)
C2 C1 C9 C10 -64.0(4)
C2 C3 C4 O2 -177.1(3)
C2 C3 C4 C5 3.2(6)
C3 C4 C5 C6 -2.1(5)
C4 C5 C6 C1 1.2(5)
C4 C5 C6 C7 -178.9(3)
C5 C6 C7 O1 158.4(3)
C6 C1 C2 O3 -176.6(3)
C6 C1 C2 C3 2.5(5)
C6 C1 C9 O4 -131.6(3)
C6 C1 C9 C8 -17.3(4)
C6 C1 C9 C10 110.3(4)
C7 O1 C8 C9 -70.3(4)
C8 O1 C7 C6 53.4(4)
C8 C9 C10 C11 -100.0(3)
C9 O4 C16 C11 4.8(3)
C9 O4 C16 C15 -120.1(3)
C9 O4 C16 C19 126.2(3)
C9 C1 C2 O3 -2.2(5)
C9 C1 C2 C3 176.9(3)
C9 C1 C6 C5 -175.8(3)
C9 C1 C6 C7 4.2(5)
C9 C10 C11 C12 115.3(3)
C9 C10 C11 C16 -11.5(3)
C10 C11 C12 C13 177.0(3)
C10 C11 C16 O4 4.5(3)
C10 C11 C16 C15 122.6(3)
C10 C11 C16 C19 -114.1(3)
C11 C12 C13 C14 81.0(5)
C11 C16 C19 O6 -21.9(5)
C11 C16 C19 C20 160.6(3)
C12 C11 C16 O4 -120.6(3)
C12 C11 C16 C15 -2.4(4)
C12 C11 C16 C19 120.8(3)
C12 C13 C14 O5 -62.1(5)
C14 O5 C15 C16 -90.8(4)
C15 O5 C14 C13 65.6(4)
C15 C16 C19 O6 106.5(4)
C15 C16 C19 C20 -71.0(4)
C16 O4 C9 C1 -134.6(3)
C16 O4 C9 C8 108.3(3)
C16 O4 C9 C10 -12.0(3)
C16 C11 C12 C13 -62.1(4)
C17 O3 C2 C1 -175.0(3)
C17 O3 C2 C3 5.9(5)
C18 O2 C4 C3 170.6(4)
C18 O2 C4 C5 -9.7(6)
